data_1558061
loop_
_publ_author_name
'Drescher, Regina'
'Lin, Shujuan'
'Hofmann, Alexander'
'Lenczyk, Carsten'
'Kachel, Stephanie'
'Krummenacher, Ivo'
'Lin, Zhenyang'
'Braunschweig, Holger'

_publ_section_title
;
 Ring expansion of alumoles with organic azides: selective formation of
 six-membered aluminum-nitrogen heterocycles.
;
_journal_issue 21
_journal_name_full 'Chemical science'
_journal_page_first 5559
_journal_page_last 5564
_journal_paper_doi 10.1039/d0sc02032j
_journal_volume 11
_journal_year 2020
_chemical_formula_moiety 'C29 H49 Al'
_chemical_formula_sum 'C29 H49 Al'
_chemical_formula_weight 424.66
_chemical_name_systematic Cp3taluminol
_chemical_properties_physical Air-sensitive,Moisture-sensitive
_space_group_crystal_system monoclinic
_space_group_IT_number 14
_space_group_name_Hall '-P 2yn'
_space_group_name_H-M_alt 'P 1 21/n 1'
_atom_sites_solution_hydrogens geom
_atom_sites_solution_primary dual
_atom_sites_solution_secondary difmap
_audit_creation_method SHELXL-2018/3
_audit_update_record
;
2020-02-28 deposited with the CCDC.	2020-05-14 downloaded from the CCDC.
;
_cell_angle_alpha 90
_cell_angle_beta 93.88(3)
_cell_angle_gamma 90
_cell_formula_units_Z 4
_cell_length_a 9.335(4)
_cell_length_b 16.672(9)
_cell_length_c 17.185(7)
_cell_measurement_reflns_used 2265
_cell_measurement_temperature 296(2)
_cell_measurement_theta_max 23.47
_cell_measurement_theta_min 2.38
_cell_volume 2668(2)
_computing_cell_refinement 'Saint+ ver. V8.34A (Bruker AXS)'
_computing_data_collection 'APEX2 ver. 2014.9 (Bruker AXS)'
_computing_data_reduction 'Saint+ ver. V8.34A (Bruker AXS)'
_computing_molecular_graphics 'ShelXLe (Huebschle et all, 2011)'
_computing_publication_material 'SHELXL-2018/3 (Sheldrick, 2018)'
_computing_structure_refinement 'SHELXL-2018/3 (Sheldrick, 2018)'
_computing_structure_solution 'SHELXT (Sheldrick, 2014)'
_diffrn_ambient_temperature 296(2)
_diffrn_detector 'CCD area detector (Apex2)'
_diffrn_detector_area_resol_mean 8.333
_diffrn_measured_fraction_theta_full 1.000
_diffrn_measured_fraction_theta_max 1.000
_diffrn_measurement_device_type 'Bruker X8-APEX II'
_diffrn_measurement_method '\f and \w scans'
_diffrn_radiation_monochromator 'multi-layer mirror'
_diffrn_radiation_type MoK\a
_diffrn_radiation_wavelength 0.71073
_diffrn_reflns_av_R_equivalents 0.1599
_diffrn_reflns_av_unetI/netI 0.1395
_diffrn_reflns_Laue_measured_fraction_full 1.000
_diffrn_reflns_Laue_measured_fraction_max 1.000
_diffrn_reflns_limit_h_max 11
_diffrn_reflns_limit_h_min -11
_diffrn_reflns_limit_k_max 19
_diffrn_reflns_limit_k_min -20
_diffrn_reflns_limit_l_max 21
_diffrn_reflns_limit_l_min -21
_diffrn_reflns_number 22639
_diffrn_reflns_point_group_measured_fraction_full 1.000
_diffrn_reflns_point_group_measured_fraction_max 1.000
_diffrn_reflns_theta_full 26.000
_diffrn_reflns_theta_max 26.022
_diffrn_reflns_theta_min 1.704
_diffrn_source 'rotating-anode (Nonius FR-591)'
_exptl_absorpt_coefficient_mu 0.089
_exptl_absorpt_correction_T_max 0.7454
_exptl_absorpt_correction_T_min 0.2429
_exptl_absorpt_correction_type multi-scan
_exptl_absorpt_process_details 'SadAbs 2014/5 (Bruker AXS)'
_exptl_crystal_colour colourless
_exptl_crystal_density_diffrn 1.057
_exptl_crystal_description block
_exptl_crystal_F_000 944
_exptl_crystal_size_max 0.18
_exptl_crystal_size_mid 0.13
_exptl_crystal_size_min 0.10
_refine_diff_density_max 0.425
_refine_diff_density_min -0.555
_refine_diff_density_rms 0.062
_refine_ls_extinction_method none
_refine_ls_goodness_of_fit_ref 1.015
_refine_ls_hydrogen_treatment constr
_refine_ls_matrix_type full
_refine_ls_number_parameters 284
_refine_ls_number_reflns 5262
_refine_ls_number_restraints 0
_refine_ls_restrained_S_all 1.015
_refine_ls_R_factor_all 0.1040
_refine_ls_R_factor_gt 0.0636
_refine_ls_shift/su_max 0.000
_refine_ls_shift/su_mean 0.000
_refine_ls_structure_factor_coef Fsqd
_refine_ls_weighting_details 'w=1/[\s^2^(Fo^2^)+(0.0532P)^2^+0.1081P] where P=(Fo^2^+2Fc^2^)/3'
_refine_ls_weighting_scheme calc
_refine_ls_wR_factor_gt 0.1535
_refine_ls_wR_factor_ref 0.1767
_reflns_Friedel_coverage 0.000
_reflns_number_gt 3510
_reflns_number_total 5262
_reflns_threshold_expression 'I > 2\s(I)'
_cod_data_source_file d0sc02032j2.cif
_cod_data_source_block CaLe076
_cod_depositor_comments
;Adding full bibliography for 1558058--1558063.cif.

 Adding full bibliography for 1558058--1558063.cif.
;
_cod_original_sg_symbol_H-M 'P 21/n'
_cod_database_code 1558061
_shelx_shelxl_version_number 2018/3
_shelx_space_group_comment
;
The symmetry employed for this shelxl refinement is uniquely defined
by the following loop, which should always be used as a source of
symmetry information in preference to the above space-group names.
They are only intended as comments.
;
_shelx_estimated_absorpt_t_min 0.984
_shelx_estimated_absorpt_t_max 0.991

loop_
_space_group_symop_operation_xyz
'x, y, z'
'-x+1/2, y+1/2, -z+1/2'
'-x, -y, -z'
'x-1/2, -y-1/2, z-1/2'

loop_
_atom_site_label
_atom_site_type_symbol
_atom_site_fract_x
_atom_site_fract_y
_atom_site_fract_z
_atom_site_U_iso_or_equiv
_atom_site_adp_type
_atom_site_occupancy
_atom_site_site_symmetry_order
_atom_site_calc_flag
_atom_site_refinement_flags_posn
_atom_site_refinement_flags_adp
_atom_site_refinement_flags_occupancy
_atom_site_disorder_assembly
_atom_site_disorder_group
Al1 Al 0.42566(8) 0.26871(5) 0.56340(4) 0.0187(2) Uani 1 1 d . . . . .
C2 C 0.5440(3) 0.35397(15) 0.61397(13) 0.0186(5) Uani 1 1 d . . . . .
C3 C 0.4537(3) 0.39501(14) 0.65693(12) 0.0184(5) Uani 1 1 d . . . . .
C4 C 0.2937(3) 0.37851(15) 0.64555(12) 0.0190(5) Uani 1 1 d . . . . .
C7 C 0.3903(3) 0.13215(15) 0.54756(12) 0.0185(5) Uani 1 1 d . . . . .
C6 C 0.5375(3) 0.14675(15) 0.57862(13) 0.0184(5) Uani 1 1 d . . . . .
C5 C 0.2477(3) 0.31790(16) 0.59746(14) 0.0236(6) Uani 1 1 d . . . . .
C9 C 0.5067(3) 0.20835(14) 0.45654(13) 0.0182(5) Uani 1 1 d . . . . .
C8 C 0.3752(3) 0.17186(15) 0.47427(13) 0.0193(5) Uani 1 1 d . . . . .
H00F H 0.288498 0.170354 0.438830 0.023 Uiso 1 1 calc R U . . .
C11 C 0.0918(3) 0.30518(18) 0.57310(16) 0.0328(7) Uani 1 1 d . . . . .
H01B H 0.033828 0.340234 0.603247 0.039 Uiso 1 1 calc R U . . .
H01C H 0.065660 0.250217 0.584054 0.039 Uiso 1 1 calc R U . . .
C10 C 0.6045(3) 0.19056(14) 0.52025(12) 0.0183(5) Uani 1 1 d . . . . .
H10 H 0.706190 0.205581 0.523407 0.022 Uiso 1 1 calc R U . . .
C14 C 0.1628(3) 0.51085(16) 0.63634(15) 0.0280(6) Uani 1 1 d . . . . .
H00K H 0.118033 0.496777 0.586263 0.042 Uiso 1 1 calc R U . . .
H00L H 0.251504 0.538259 0.629513 0.042 Uiso 1 1 calc R U . . .
H00M H 0.100018 0.545301 0.663125 0.042 Uiso 1 1 calc R U . . .
C13 C 0.1927(3) 0.43478(16) 0.68429(13) 0.0231(6) Uani 1 1 d . . . . .
H00G H 0.234612 0.449369 0.735536 0.028 Uiso 1 1 calc R U . . .
H00H H 0.102849 0.407288 0.691112 0.028 Uiso 1 1 calc R U . . .
C12 C 0.0601(3) 0.3223(2) 0.48611(18) 0.0449(8) Uani 1 1 d . . . . .
H01J H 0.115528 0.286715 0.456117 0.067 Uiso 1 1 calc R U . . .
H01K H 0.085158 0.376823 0.475223 0.067 Uiso 1 1 calc R U . . .
H01L H -0.040258 0.314134 0.472443 0.067 Uiso 1 1 calc R U . . .
C20 C 0.1298(3) 0.09290(17) 0.52187(14) 0.0272(6) Uani 1 1 d . . . . .
H00Q H 0.145690 0.074440 0.470243 0.041 Uiso 1 1 calc R U . . .
H00R H 0.105742 0.148880 0.520131 0.041 Uiso 1 1 calc R U . . .
H00S H 0.052364 0.063132 0.541933 0.041 Uiso 1 1 calc R U . . .
C21 C 0.2300(3) 0.10025(16) 0.65881(13) 0.0233(6) Uani 1 1 d . . . . .
H00A H 0.210702 0.156609 0.662798 0.035 Uiso 1 1 calc R U . . .
H00B H 0.309257 0.086189 0.694738 0.035 Uiso 1 1 calc R U . . .
H00C H 0.146563 0.070367 0.671087 0.035 Uiso 1 1 calc R U . . .
C22 C 0.3041(3) -0.00925(16) 0.56700(15) 0.0284(6) Uani 1 1 d . . . . .
H00Z H 0.222843 -0.041124 0.579083 0.043 Uiso 1 1 calc R U . . .
H010 H 0.384758 -0.022529 0.602263 0.043 Uiso 1 1 calc R U . . .
H011 H 0.327352 -0.019925 0.514436 0.043 Uiso 1 1 calc R U . . .
C23 C 0.5324(3) 0.25323(15) 0.38149(13) 0.0232(6) Uani 1 1 d . . . . .
C24 C 0.4558(3) 0.33443(17) 0.37963(15) 0.0338(7) Uani 1 1 d . . . . .
H01D H 0.470589 0.361077 0.331299 0.051 Uiso 1 1 calc R U . . .
H01E H 0.493951 0.366833 0.422324 0.051 Uiso 1 1 calc R U . . .
H01F H 0.354903 0.326307 0.384082 0.051 Uiso 1 1 calc R U . . .
C25 C 0.6926(3) 0.2670(2) 0.37527(17) 0.0423(8) Uani 1 1 d . . . . .
H01G H 0.741531 0.216300 0.376502 0.063 Uiso 1 1 calc R U . . .
H01H H 0.729517 0.299398 0.418253 0.063 Uiso 1 1 calc R U . . .
H01I H 0.707781 0.293935 0.327151 0.063 Uiso 1 1 calc R U . . .
C26 C 0.4725(4) 0.20381(18) 0.31135(14) 0.0383(8) Uani 1 1 d . . . . .
H012 H 0.489029 0.231852 0.264003 0.057 Uiso 1 1 calc R U . . .
H013 H 0.371205 0.196000 0.314759 0.057 Uiso 1 1 calc R U . . .
H014 H 0.519692 0.152651 0.311408 0.057 Uiso 1 1 calc R U . . .
C27 C 0.6222(3) 0.12250(16) 0.65607(13) 0.0233(6) Uani 1 1 d . . . . .
C28 C 0.6033(3) 0.03373(16) 0.67758(14) 0.0279(6) Uani 1 1 d . . . . .
H00N H 0.620743 0.000723 0.633437 0.042 Uiso 1 1 calc R U . . .
H00O H 0.507191 0.025012 0.692345 0.042 Uiso 1 1 calc R U . . .
H00P H 0.670287 0.020070 0.720396 0.042 Uiso 1 1 calc R U . . .
C29 C 0.7834(3) 0.13456(18) 0.64773(15) 0.0295(6) Uani 1 1 d . . . . .
H018 H 0.812527 0.103778 0.604298 0.044 Uiso 1 1 calc R U . . .
H019 H 0.836269 0.117100 0.694552 0.044 Uiso 1 1 calc R U . . .
H01A H 0.802388 0.190342 0.639124 0.044 Uiso 1 1 calc R U . . .
C30 C 0.5798(3) 0.17453(17) 0.72474(13) 0.0293(6) Uani 1 1 d . . . . .
H015 H 0.601902 0.229661 0.714737 0.044 Uiso 1 1 calc R U . . .
H016 H 0.632378 0.157300 0.771721 0.044 Uiso 1 1 calc R U . . .
H017 H 0.478734 0.169118 0.730615 0.044 Uiso 1 1 calc R U . . .
C17 C 0.7036(3) 0.37021(16) 0.61869(14) 0.0257(6) Uani 1 1 d . . . . .
H00I H 0.753440 0.323155 0.601194 0.031 Uiso 1 1 calc R U . . .
H00J H 0.736583 0.380272 0.672546 0.031 Uiso 1 1 calc R U . . .
C16 C 0.5214(3) 0.41548(18) 0.79988(14) 0.0323(7) Uani 1 1 d . . . . .
H00W H 0.432417 0.390619 0.811297 0.048 Uiso 1 1 calc R U . . .
H00X H 0.546437 0.455603 0.838490 0.048 Uiso 1 1 calc R U . . .
H00Y H 0.595648 0.375627 0.800418 0.048 Uiso 1 1 calc R U . . .
C15 C 0.5047(3) 0.45466(16) 0.71930(13) 0.0232(6) Uani 1 1 d . . . . .
H00D H 0.436331 0.498382 0.720356 0.028 Uiso 1 1 calc R U . . .
H00E H 0.596281 0.476874 0.706552 0.028 Uiso 1 1 calc R U . . .
C19 C 0.2675(3) 0.08042(15) 0.57541(13) 0.0215(6) Uani 1 1 d . . . . .
C18 C 0.7408(3) 0.44225(19) 0.56880(15) 0.0333(7) Uani 1 1 d . . . . .
H00T H 0.710132 0.432025 0.515278 0.050 Uiso 1 1 calc R U . . .
H00U H 0.842738 0.450839 0.573296 0.050 Uiso 1 1 calc R U . . .
H00V H 0.692930 0.489125 0.586520 0.050 Uiso 1 1 calc R U . . .

loop_
_atom_site_aniso_label
_atom_site_aniso_U_11
_atom_site_aniso_U_22
_atom_site_aniso_U_33
_atom_site_aniso_U_23
_atom_site_aniso_U_13
_atom_site_aniso_U_12
Al1 0.0187(4) 0.0216(4) 0.0162(4) -0.0017(3) 0.0054(3) 0.0005(3)
C2 0.0184(13) 0.0209(12) 0.0169(11) 0.0010(9) 0.0040(9) 0.0004(11)
C3 0.0242(14) 0.0177(12) 0.0140(11) 0.0023(9) 0.0069(9) 0.0010(11)
C4 0.0189(13) 0.0239(13) 0.0153(11) 0.0028(9) 0.0095(9) 0.0024(11)
C7 0.0216(13) 0.0197(12) 0.0150(11) -0.0016(9) 0.0075(9) -0.0001(11)
C6 0.0207(13) 0.0187(12) 0.0165(11) -0.0004(9) 0.0069(9) 0.0041(11)
C5 0.0215(14) 0.0269(14) 0.0232(12) -0.0002(10) 0.0073(10) 0.0021(12)
C9 0.0214(13) 0.0190(12) 0.0150(11) -0.0013(9) 0.0062(9) 0.0012(11)
C8 0.0211(13) 0.0217(12) 0.0153(11) -0.0020(9) 0.0030(9) -0.0015(11)
C11 0.0195(15) 0.0320(16) 0.0474(17) -0.0116(13) 0.0068(12) 0.0008(13)
C10 0.0194(13) 0.0200(12) 0.0162(11) -0.0030(9) 0.0071(9) 0.0018(11)
C14 0.0293(15) 0.0295(15) 0.0260(13) -0.0013(11) 0.0084(11) 0.0070(13)
C13 0.0216(14) 0.0276(14) 0.0215(12) 0.0001(10) 0.0121(10) -0.0001(12)
C12 0.0278(17) 0.049(2) 0.055(2) -0.0053(16) -0.0122(14) 0.0039(16)
C20 0.0258(15) 0.0335(15) 0.0233(12) -0.0011(11) 0.0093(10) -0.0068(13)
C21 0.0218(14) 0.0284(14) 0.0208(12) 0.0011(11) 0.0088(10) -0.0026(12)
C22 0.0335(16) 0.0261(14) 0.0268(13) -0.0004(11) 0.0108(11) -0.0053(13)
C23 0.0273(14) 0.0266(14) 0.0164(11) 0.0017(10) 0.0069(10) -0.0037(12)
C24 0.0480(18) 0.0324(16) 0.0214(13) 0.0062(11) 0.0060(12) 0.0020(14)
C25 0.0317(17) 0.059(2) 0.0376(16) 0.0246(15) 0.0143(13) -0.0019(16)
C26 0.064(2) 0.0355(16) 0.0165(13) -0.0007(11) 0.0116(13) -0.0106(16)
C27 0.0255(14) 0.0288(14) 0.0161(11) 0.0016(10) 0.0039(10) 0.0027(12)
C28 0.0295(15) 0.0309(15) 0.0236(13) 0.0068(11) 0.0028(11) 0.0042(13)
C29 0.0246(15) 0.0385(16) 0.0251(13) 0.0064(12) -0.0011(11) 0.0016(13)
C30 0.0372(17) 0.0345(15) 0.0164(12) 0.0003(11) 0.0025(11) 0.0007(13)
C17 0.0222(14) 0.0284(14) 0.0272(13) -0.0060(11) 0.0074(10) -0.0022(12)
C16 0.0395(17) 0.0387(16) 0.0188(12) -0.0040(11) 0.0031(11) 0.0063(14)
C15 0.0244(14) 0.0268(14) 0.0191(12) -0.0039(10) 0.0073(10) -0.0008(12)
C19 0.0247(14) 0.0236(13) 0.0171(11) -0.0008(10) 0.0082(9) -0.0038(12)
C18 0.0243(15) 0.0439(17) 0.0329(14) -0.0012(13) 0.0111(11) -0.0072(14)

loop_
_atom_type_symbol
_atom_type_description
_atom_type_scat_dispersion_real
_atom_type_scat_dispersion_imag
_atom_type_scat_source
C C 0.0033 0.0016 'International Tables Vol C Tables 4.2.6.8 and 6.1.1.4'
H H 0.0000 0.0000 'International Tables Vol C Tables 4.2.6.8 and 6.1.1.4'
Al Al 0.0645 0.0514 'International Tables Vol C Tables 4.2.6.8 and 6.1.1.4'

loop_
_geom_angle_atom_site_label_1
_geom_angle_atom_site_label_2
_geom_angle_atom_site_label_3
_geom_angle
_geom_angle_site_symmetry_1
_geom_angle_site_symmetry_3
_geom_angle_publ_flag
C2 Al1 C5 91.59(11) . . ?
C2 Al1 C8 154.65(10) . . ?
C5 Al1 C8 110.94(11) . . ?
C2 Al1 C9 118.06(10) . . ?
C5 Al1 C9 139.17(10) . . ?
C8 Al1 C9 36.63(9) . . ?
C2 Al1 C10 98.92(10) . . ?
C5 Al1 C10 169.01(11) . . ?
C8 Al1 C10 59.56(9) . . ?
C9 Al1 C10 36.08(8) . . ?
C2 Al1 C6 110.66(10) . . ?
C5 Al1 C6 136.02(10) . . ?
C8 Al1 C6 60.96(9) . . ?
C9 Al1 C6 61.63(8) . . ?
C10 Al1 C6 36.18(8) . . ?
C2 Al1 C7 146.58(10) . . ?
C5 Al1 C7 109.08(10) . . ?
C8 Al1 C7 36.24(8) . . ?
C9 Al1 C7 61.38(8) . . ?
C10 Al1 C7 60.09(9) . . ?
C6 Al1 C7 36.96(9) . . ?
C3 C2 C17 122.1(2) . . ?
C3 C2 Al1 104.83(18) . . ?
C17 C2 Al1 132.51(18) . . ?
C2 C3 C15 122.9(2) . . ?
C2 C3 C4 119.0(2) . . ?
C15 C3 C4 118.0(2) . . ?
C5 C4 C13 123.2(2) . . ?
C5 C4 C3 118.8(2) . . ?
C13 C4 C3 117.8(2) . . ?
C8 C7 C6 106.3(2) . . ?
C8 C7 C19 120.4(2) . . ?
C6 C7 C19 133.1(2) . . ?
C8 C7 Al1 69.55(14) . . ?
C6 C7 Al1 70.72(13) . . ?
C19 C7 Al1 128.26(16) . . ?
C10 C6 C7 106.02(19) . . ?
C10 C6 C27 121.1(2) . . ?
C7 C6 C27 132.9(2) . . ?
C10 C6 Al1 71.46(14) . . ?
C7 C6 Al1 72.32(14) . . ?
C27 C6 Al1 121.97(16) . . ?
C4 C5 C11 122.4(2) . . ?
C4 C5 Al1 104.55(18) . . ?
C11 C5 Al1 132.60(19) . . ?
C10 C9 C8 105.5(2) . . ?
C10 C9 C23 129.0(2) . . ?
C8 C9 C23 125.4(2) . . ?
C10 C9 Al1 72.43(14) . . ?
C8 C9 Al1 71.11(14) . . ?
C23 C9 Al1 123.21(17) . . ?
C9 C8 C7 110.8(2) . . ?
C9 C8 Al1 72.26(13) . . ?
C7 C8 Al1 74.21(14) . . ?
C9 C8 H00F 124.5 . . ?
C7 C8 H00F 124.5 . . ?
Al1 C8 H00F 124.5 . . ?
C5 C11 C12 111.4(2) . . ?
C5 C11 H01B 109.3 . . ?
C12 C11 H01B 109.3 . . ?
C5 C11 H01C 109.3 . . ?
C12 C11 H01C 109.3 . . ?
H01B C11 H01C 108.0 . . ?
C9 C10 C6 111.4(2) . . ?
C9 C10 Al1 71.48(14) . . ?
C6 C10 Al1 72.37(14) . . ?
C9 C10 H10 124.3 . . ?
C6 C10 H10 124.3 . . ?
Al1 C10 H10 124.3 . . ?
C13 C14 H00K 109.5 . . ?
C13 C14 H00L 109.5 . . ?
H00K C14 H00L 109.5 . . ?
C13 C14 H00M 109.5 . . ?
H00K C14 H00M 109.5 . . ?
H00L C14 H00M 109.5 . . ?
C4 C13 C14 111.92(19) . . ?
C4 C13 H00G 109.2 . . ?
C14 C13 H00G 109.2 . . ?
C4 C13 H00H 109.2 . . ?
C14 C13 H00H 109.2 . . ?
H00G C13 H00H 107.9 . . ?
C11 C12 H01J 109.5 . . ?
C11 C12 H01K 109.5 . . ?
H01J C12 H01K 109.5 . . ?
C11 C12 H01L 109.5 . . ?
H01J C12 H01L 109.5 . . ?
H01K C12 H01L 109.5 . . ?
C19 C20 H00Q 109.5 . . ?
C19 C20 H00R 109.5 . . ?
H00Q C20 H00R 109.5 . . ?
C19 C20 H00S 109.5 . . ?
H00Q C20 H00S 109.5 . . ?
H00R C20 H00S 109.5 . . ?
C19 C21 H00A 109.5 . . ?
C19 C21 H00B 109.5 . . ?
H00A C21 H00B 109.5 . . ?
C19 C21 H00C 109.5 . . ?
H00A C21 H00C 109.5 . . ?
H00B C21 H00C 109.5 . . ?
C19 C22 H00Z 109.5 . . ?
C19 C22 H010 109.5 . . ?
H00Z C22 H010 109.5 . . ?
C19 C22 H011 109.5 . . ?
H00Z C22 H011 109.5 . . ?
H010 C22 H011 109.5 . . ?
C25 C23 C9 110.2(2) . . ?
C25 C23 C24 109.0(2) . . ?
C9 C23 C24 110.6(2) . . ?
C25 C23 C26 109.5(2) . . ?
C9 C23 C26 109.3(2) . . ?
C24 C23 C26 108.3(2) . . ?
C23 C24 H01D 109.5 . . ?
C23 C24 H01E 109.5 . . ?
H01D C24 H01E 109.5 . . ?
C23 C24 H01F 109.5 . . ?
H01D C24 H01F 109.5 . . ?
H01E C24 H01F 109.5 . . ?
C23 C25 H01G 109.5 . . ?
C23 C25 H01H 109.5 . . ?
H01G C25 H01H 109.5 . . ?
C23 C25 H01I 109.5 . . ?
H01G C25 H01I 109.5 . . ?
H01H C25 H01I 109.5 . . ?
C23 C26 H012 109.5 . . ?
C23 C26 H013 109.5 . . ?
H012 C26 H013 109.5 . . ?
C23 C26 H014 109.5 . . ?
H012 C26 H014 109.5 . . ?
H013 C26 H014 109.5 . . ?
C29 C27 C30 107.6(2) . . ?
C29 C27 C28 106.1(2) . . ?
C30 C27 C28 108.6(2) . . ?
C29 C27 C6 109.3(2) . . ?
C30 C27 C6 111.6(2) . . ?
C28 C27 C6 113.3(2) . . ?
C27 C28 H00N 109.5 . . ?
C27 C28 H00O 109.5 . . ?
H00N C28 H00O 109.5 . . ?
C27 C28 H00P 109.5 . . ?
H00N C28 H00P 109.5 . . ?
H00O C28 H00P 109.5 . . ?
C27 C29 H018 109.5 . . ?
C27 C29 H019 109.5 . . ?
H018 C29 H019 109.5 . . ?
C27 C29 H01A 109.5 . . ?
H018 C29 H01A 109.5 . . ?
H019 C29 H01A 109.5 . . ?
C27 C30 H015 109.5 . . ?
C27 C30 H016 109.5 . . ?
H015 C30 H016 109.5 . . ?
C27 C30 H017 109.5 . . ?
H015 C30 H017 109.5 . . ?
H016 C30 H017 109.5 . . ?
C2 C17 C18 111.8(2) . . ?
C2 C17 H00I 109.3 . . ?
C18 C17 H00I 109.3 . . ?
C2 C17 H00J 109.3 . . ?
C18 C17 H00J 109.3 . . ?
H00I C17 H00J 107.9 . . ?
C15 C16 H00W 109.5 . . ?
C15 C16 H00X 109.5 . . ?
H00W C16 H00X 109.5 . . ?
C15 C16 H00Y 109.5 . . ?
H00W C16 H00Y 109.5 . . ?
H00X C16 H00Y 109.5 . . ?
C3 C15 C16 111.6(2) . . ?
C3 C15 H00D 109.3 . . ?
C16 C15 H00D 109.3 . . ?
C3 C15 H00E 109.3 . . ?
C16 C15 H00E 109.3 . . ?
H00D C15 H00E 108.0 . . ?
C21 C19 C7 113.10(19) . . ?
C21 C19 C22 111.2(2) . . ?
C7 C19 C22 109.9(2) . . ?
C21 C19 C20 107.1(2) . . ?
C7 C19 C20 110.33(19) . . ?
C22 C19 C20 104.8(2) . . ?
C17 C18 H00T 109.5 . . ?
C17 C18 H00U 109.5 . . ?
H00T C18 H00U 109.5 . . ?
C17 C18 H00V 109.5 . . ?
H00T C18 H00V 109.5 . . ?
H00U C18 H00V 109.5 . . ?

loop_
_geom_bond_atom_site_label_1
_geom_bond_atom_site_label_2
_geom_bond_distance
_geom_bond_site_symmetry_2
_geom_bond_publ_flag
Al1 C2 1.966(3) . ?
Al1 C5 1.977(3) . ?
Al1 C8 2.253(3) . ?
Al1 C9 2.268(2) . ?
Al1 C10 2.281(3) . ?
Al1 C6 2.292(3) . ?
Al1 C7 2.314(3) . ?
C2 C3 1.345(3) . ?
C2 C17 1.511(4) . ?
C3 C15 1.515(3) . ?
C3 C4 1.518(4) . ?
C4 C5 1.357(4) . ?
C4 C13 1.516(3) . ?
C7 C8 1.422(3) . ?
C7 C6 1.460(3) . ?
C7 C19 1.536(3) . ?
C6 C10 1.420(3) . ?
C6 C27 1.555(3) . ?
C5 C11 1.501(4) . ?
C9 C10 1.409(3) . ?
C9 C8 1.421(4) . ?
C9 C23 1.524(3) . ?
C8 H00F 0.9800 . ?
C11 C12 1.531(4) . ?
C11 H01B 0.9700 . ?
C11 H01C 0.9700 . ?
C10 H10 0.9800 . ?
C14 C13 1.528(4) . ?
C14 H00K 0.9600 . ?
C14 H00L 0.9600 . ?
C14 H00M 0.9600 . ?
C13 H00G 0.9700 . ?
C13 H00H 0.9700 . ?
C12 H01J 0.9600 . ?
C12 H01K 0.9600 . ?
C12 H01L 0.9600 . ?
C20 C19 1.543(4) . ?
C20 H00Q 0.9600 . ?
C20 H00R 0.9600 . ?
C20 H00S 0.9600 . ?
C21 C19 1.534(3) . ?
C21 H00A 0.9600 . ?
C21 H00B 0.9600 . ?
C21 H00C 0.9600 . ?
C22 C19 1.542(4) . ?
C22 H00Z 0.9600 . ?
C22 H010 0.9600 . ?
C22 H011 0.9600 . ?
C23 C25 1.524(4) . ?
C23 C24 1.530(4) . ?
C23 C26 1.534(4) . ?
C24 H01D 0.9600 . ?
C24 H01E 0.9600 . ?
C24 H01F 0.9600 . ?
C25 H01G 0.9600 . ?
C25 H01H 0.9600 . ?
C25 H01I 0.9600 . ?
C26 H012 0.9600 . ?
C26 H013 0.9600 . ?
C26 H014 0.9600 . ?
C27 C29 1.535(4) . ?
C27 C30 1.538(3) . ?
C27 C28 1.538(4) . ?
C28 H00N 0.9600 . ?
C28 H00O 0.9600 . ?
C28 H00P 0.9600 . ?
C29 H018 0.9600 . ?
C29 H019 0.9600 . ?
C29 H01A 0.9600 . ?
C30 H015 0.9600 . ?
C30 H016 0.9600 . ?
C30 H017 0.9600 . ?
C17 C18 1.529(4) . ?
C17 H00I 0.9700 . ?
C17 H00J 0.9700 . ?
C16 C15 1.529(3) . ?
C16 H00W 0.9600 . ?
C16 H00X 0.9600 . ?
C16 H00Y 0.9600 . ?
C15 H00D 0.9700 . ?
C15 H00E 0.9700 . ?
C18 H00T 0.9600 . ?
C18 H00U 0.9600 . ?
C18 H00V 0.9600 . ?

loop_
_geom_torsion_atom_site_label_1
_geom_torsion_atom_site_label_2
_geom_torsion_atom_site_label_3
_geom_torsion_atom_site_label_4
_geom_torsion
_geom_torsion_site_symmetry_1
_geom_torsion_site_symmetry_2
_geom_torsion_site_symmetry_3
_geom_torsion_site_symmetry_4
_geom_torsion_publ_flag
C17 C2 C3 C15 -6.4(4) . . . . ?
Al1 C2 C3 C15 166.30(18) . . . . ?
C17 C2 C3 C4 176.5(2) . . . . ?
Al1 C2 C3 C4 -10.8(2) . . . . ?
C2 C3 C4 C5 5.8(3) . . . . ?
C15 C3 C4 C5 -171.4(2) . . . . ?
C2 C3 C4 C13 -169.9(2) . . . . ?
C15 C3 C4 C13 12.9(3) . . . . ?
C8 C7 C6 C10 -3.2(3) . . . . ?
C19 C7 C6 C10 171.2(2) . . . . ?
Al1 C7 C6 C10 -63.98(16) . . . . ?
C8 C7 C6 C27 178.4(2) . . . . ?
C19 C7 C6 C27 -7.3(4) . . . . ?
Al1 C7 C6 C27 117.6(3) . . . . ?
C8 C7 C6 Al1 60.81(16) . . . . ?
C19 C7 C6 Al1 -124.8(3) . . . . ?
C13 C4 C5 C11 5.1(4) . . . . ?
C3 C4 C5 C11 -170.4(2) . . . . ?
C13 C4 C5 Al1 178.43(18) . . . . ?
C3 C4 C5 Al1 3.0(3) . . . . ?
C10 C9 C8 C7 0.1(3) . . . . ?
C23 C9 C8 C7 177.4(2) . . . . ?
Al1 C9 C8 C7 -64.73(17) . . . . ?
C10 C9 C8 Al1 64.81(16) . . . . ?
C23 C9 C8 Al1 -117.8(2) . . . . ?
C6 C7 C8 C9 2.0(3) . . . . ?
C19 C7 C8 C9 -173.3(2) . . . . ?
Al1 C7 C8 C9 63.52(17) . . . . ?
C6 C7 C8 Al1 -61.57(16) . . . . ?
C19 C7 C8 Al1 123.2(2) . . . . ?
C4 C5 C11 C12 111.8(3) . . . . ?
Al1 C5 C11 C12 -59.4(3) . . . . ?
C8 C9 C10 C6 -2.2(3) . . . . ?
C23 C9 C10 C6 -179.4(2) . . . . ?
Al1 C9 C10 C6 61.70(17) . . . . ?
C8 C9 C10 Al1 -63.90(16) . . . . ?
C23 C9 C10 Al1 118.9(3) . . . . ?
C7 C6 C10 C9 3.4(3) . . . . ?
C27 C6 C10 C9 -177.9(2) . . . . ?
Al1 C6 C10 C9 -61.17(17) . . . . ?
C7 C6 C10 Al1 64.56(16) . . . . ?
C27 C6 C10 Al1 -116.7(2) . . . . ?
C5 C4 C13 C14 -93.4(3) . . . . ?
C3 C4 C13 C14 82.1(3) . . . . ?
C10 C9 C23 C25 9.7(4) . . . . ?
C8 C9 C23 C25 -167.0(3) . . . . ?
Al1 C9 C23 C25 103.5(2) . . . . ?
C10 C9 C23 C24 -110.8(3) . . . . ?
C8 C9 C23 C24 72.5(3) . . . . ?
Al1 C9 C23 C24 -17.0(3) . . . . ?
C10 C9 C23 C26 130.1(3) . . . . ?
C8 C9 C23 C26 -46.6(3) . . . . ?
Al1 C9 C23 C26 -136.1(2) . . . . ?
C10 C6 C27 C29 -13.6(3) . . . . ?
C7 C6 C27 C29 164.7(3) . . . . ?
Al1 C6 C27 C29 -100.1(2) . . . . ?
C10 C6 C27 C30 105.3(3) . . . . ?
C7 C6 C27 C30 -76.4(3) . . . . ?
Al1 C6 C27 C30 18.9(3) . . . . ?
C10 C6 C27 C28 -131.7(2) . . . . ?
C7 C6 C27 C28 46.6(4) . . . . ?
Al1 C6 C27 C28 141.83(19) . . . . ?
C3 C2 C17 C18 -81.6(3) . . . . ?
Al1 C2 C17 C18 108.0(3) . . . . ?
C2 C3 C15 C16 -93.7(3) . . . . ?
C4 C3 C15 C16 83.4(3) . . . . ?
C8 C7 C19 C21 -130.3(2) . . . . ?
C6 C7 C19 C21 55.9(4) . . . . ?
Al1 C7 C19 C21 -43.4(3) . . . . ?
C8 C7 C19 C22 104.7(3) . . . . ?
C6 C7 C19 C22 -69.1(3) . . . . ?
Al1 C7 C19 C22 -168.36(16) . . . . ?
C8 C7 C19 C20 -10.4(3) . . . . ?
C6 C7 C19 C20 175.9(2) . . . . ?
Al1 C7 C19 C20 76.6(2) . . . . ?
